data_4069155
loop_
_publ_author_name
'Joistgen, Oliver'
'Pfletschinger, Anja'
'Ciupka, Jan'
'Dolg, Michael'
'Nieger, Martin'
'Schnakenburg, Gregor'
'Fr\"ohlich, Roland'
'Kataeva, Olga'
'D\"otz, Karl Heinz'

_publ_section_title
;
 P-Coligand Tuning of the Haptotropic Metal Migration in Phenanthrene
 Chromium Complexes
;
_journal_issue 12
_journal_name_full Organometallics
_journal_page_first 3473
_journal_paper_doi 10.1021/om900057a
_journal_volume 28
_journal_year 2009
_chemical_formula_moiety 'C45 H49 Cr O7 P Si'
_chemical_formula_sum 'C45 H49 Cr O7 P Si'
_chemical_formula_weight 812.90
_chemical_name_systematic
; 
 Dicarbonyl(triphenylphosphite)[(eta-6-1,2,3,4,4a,1a)-1-tert-butyldimethyl-
 siloxy-2,3-diethyl-4-methoxyphenanthrene]chromium 
;
_space_group_IT_number 2
_symmetry_cell_setting triclinic
_symmetry_space_group_name_Hall '-P 1'
_symmetry_space_group_name_H-M 'P -1'
_atom_sites_solution_hydrogens geom
_atom_sites_solution_primary direct
_atom_sites_solution_secondary difmap
_audit_creation_method SHELXL-97
_cell_angle_alpha 80.901(1)
_cell_angle_beta 84.642(1)
_cell_angle_gamma 65.482(1)
_cell_formula_units_Z 2
_cell_length_a 9.3080(1)
_cell_length_b 11.1984(2)
_cell_length_c 21.5305(5)
_cell_measurement_reflns_used 5764
_cell_measurement_temperature 123(2)
_cell_measurement_theta_max 27.5
_cell_measurement_theta_min 1
_cell_volume 2015.21(7)
_computing_cell_refinement DENZO-SMN
_computing_data_collection Collect
_computing_data_reduction DENZO-SMN
_computing_molecular_graphics XP
_computing_publication_material 'SHELXL-97 (Sheldrick, 1997)'
_computing_structure_refinement 'SHELXL-97 (Sheldrick, 1997)'
_computing_structure_solution 'SHELXS-97 (Sheldrick, 1990)'
_diffrn_ambient_temperature 123(2)
_diffrn_measured_fraction_theta_full 0.990
_diffrn_measured_fraction_theta_max 0.990
_diffrn_measurement_device_type 'Nonius KappaCCD'
_diffrn_measurement_method 'rotation in phi and omega, 1 deg.'
_diffrn_radiation_monochromator graphite
_diffrn_radiation_source 'fine-focus sealed tube'
_diffrn_radiation_type MoK\a
_diffrn_radiation_wavelength 0.71073
_diffrn_reflns_av_R_equivalents 0.0326
_diffrn_reflns_av_sigmaI/netI 0.0631
_diffrn_reflns_limit_h_max 11
_diffrn_reflns_limit_h_min -11
_diffrn_reflns_limit_k_max 13
_diffrn_reflns_limit_k_min -13
_diffrn_reflns_limit_l_max 25
_diffrn_reflns_limit_l_min -25
_diffrn_reflns_number 17177
_diffrn_reflns_theta_full 25.03
_diffrn_reflns_theta_max 25.03
_diffrn_reflns_theta_min 2.96
_exptl_absorpt_coefficient_mu 0.404
_exptl_absorpt_correction_type none
_exptl_crystal_colour orange
_exptl_crystal_density_diffrn 1.340
_exptl_crystal_density_meas ?
_exptl_crystal_density_method 'not measured'
_exptl_crystal_description plates
_exptl_crystal_F_000 856
_exptl_crystal_size_max 0.30
_exptl_crystal_size_mid 0.15
_exptl_crystal_size_min 0.05
_refine_diff_density_max 0.307
_refine_diff_density_min -0.312
_refine_diff_density_rms 0.052
_refine_ls_extinction_method none
_refine_ls_goodness_of_fit_ref 0.994
_refine_ls_hydrogen_treatment constr
_refine_ls_matrix_type full
_refine_ls_number_parameters 496
_refine_ls_number_reflns 7042
_refine_ls_number_restraints 0
_refine_ls_restrained_S_all 0.994
_refine_ls_R_factor_all 0.0542
_refine_ls_R_factor_gt 0.0339
_refine_ls_shift/su_max 0.001
_refine_ls_shift/su_mean 0.000
_refine_ls_structure_factor_coef Fsqd
_refine_ls_weighting_details 'calc w=1/[\s^2^(Fo^2^)+(0.0385P)^2^+0.0000P] where P=(Fo^2^+2Fc^2^)/3'
_refine_ls_weighting_scheme calc
_refine_ls_wR_factor_gt 0.0789
_refine_ls_wR_factor_ref 0.0845
_reflns_number_gt 5226
_reflns_number_total 7042
_reflns_threshold_expression >2sigma(I)
_cod_data_source_file om900057a_si_002.cif
_cod_data_source_block doe301_compound_4
_cod_depositor_comments
;
The following automatic conversions were performed:

'_exptl_crystal_density_meas' value 'none' was changed to '?' - the
value is perceived as not measured.

Automatic conversion script
Id: cif_fix_values 3008 2015-01-20 13:52:24Z robertas 
;
_cod_original_cell_volume 2015.21(6)
_cod_database_code 4069155

loop_
_symmetry_equiv_pos_as_xyz
'x, y, z'
'-x, -y, -z'

loop_
_atom_site_label
_atom_site_type_symbol
_atom_site_fract_x
_atom_site_fract_y
_atom_site_fract_z
_atom_site_U_iso_or_equiv
_atom_site_adp_type
_atom_site_occupancy
_atom_site_symmetry_multiplicity
_atom_site_calc_flag
_atom_site_refinement_flags
Cr1 Cr 0.47279(4) 0.72379(3) 0.200630(15) 0.01383(10) Uani 1 1 d .
C1A C 0.6685(2) 0.6741(2) 0.23052(9) 0.0162(5) Uani 1 1 d .
O1A O 0.79397(16) 0.65357(15) 0.24667(7) 0.0239(4) Uani 1 1 d .
C1B C 0.5792(2) 0.6507(2) 0.13105(10) 0.0185(5) Uani 1 1 d .
O1B O 0.65291(18) 0.60686(16) 0.08728(7) 0.0312(4) Uani 1 1 d .
P1 P 0.45849(6) 0.53489(5) 0.24101(2) 0.01456(14) Uani 1 1 d .
O1P O 0.43253(15) 0.51542(13) 0.31693(6) 0.0172(3) Uani 1 1 d .
C1P C 0.4455(2) 0.3993(2) 0.35669(10) 0.0185(5) Uani 1 1 d .
C2P C 0.3660(3) 0.3251(2) 0.34703(10) 0.0256(6) Uani 1 1 d .
H2P H 0.3020 0.3486 0.3114 0.031 Uiso 1 1 calc R
C3P C 0.3806(3) 0.2148(2) 0.39020(11) 0.0348(7) Uani 1 1 d .
H3P H 0.3266 0.1622 0.3839 0.042 Uiso 1 1 calc R
C4P C 0.4722(3) 0.1809(2) 0.44198(12) 0.0380(7) Uani 1 1 d .
H4P H 0.4826 0.1046 0.4709 0.046 Uiso 1 1 calc R
C5P C 0.5485(3) 0.2576(3) 0.45166(12) 0.0448(8) Uani 1 1 d .
H5P H 0.6105 0.2352 0.4878 0.054 Uiso 1 1 calc R
C6P C 0.5354(3) 0.3682(3) 0.40877(10) 0.0339(7) Uani 1 1 d .
H6P H 0.5881 0.4217 0.4154 0.041 Uiso 1 1 calc R
O2P O 0.31580(15) 0.49934(14) 0.22340(6) 0.0166(3) Uani 1 1 d .
C7P C 0.2810(2) 0.4824(2) 0.16469(9) 0.0159(5) Uani 1 1 d .
C8P C 0.1327(2) 0.4839(2) 0.16068(10) 0.0182(5) Uani 1 1 d .
H8P H 0.0618 0.4979 0.1962 0.022 Uiso 1 1 calc R
C9P C 0.0884(2) 0.4650(2) 0.10483(10) 0.0232(5) Uani 1 1 d .
H9P H -0.0128 0.4649 0.1021 0.028 Uiso 1 1 calc R
C10P C 0.1909(2) 0.4462(2) 0.05257(10) 0.0235(5) Uani 1 1 d .
H10P H 0.1597 0.4347 0.0139 0.028 Uiso 1 1 calc R
C11P C 0.3383(3) 0.4444(2) 0.05748(10) 0.0222(5) Uani 1 1 d .
H11P H 0.4090 0.4309 0.0219 0.027 Uiso 1 1 calc R
C12P C 0.3855(2) 0.4620(2) 0.11327(9) 0.0187(5) Uani 1 1 d .
H12P H 0.4877 0.4601 0.1162 0.022 Uiso 1 1 calc R
O3P O 0.59758(15) 0.39158(13) 0.22898(6) 0.0180(3) Uani 1 1 d .
C13P C 0.7577(2) 0.3458(2) 0.23941(10) 0.0181(5) Uani 1 1 d .
C14P C 0.8149(2) 0.3708(2) 0.29059(10) 0.0211(5) Uani 1 1 d .
H14P H 0.7447 0.4270 0.3190 0.025 Uiso 1 1 calc R
C15P C 0.9763(3) 0.3126(2) 0.29998(11) 0.0266(6) Uani 1 1 d .
H15P H 1.0169 0.3295 0.3349 0.032 Uiso 1 1 calc R
C16P C 1.0780(3) 0.2306(2) 0.25909(12) 0.0315(6) Uani 1 1 d .
H16P H 1.1881 0.1899 0.2663 0.038 Uiso 1 1 calc R
C17P C 1.0203(3) 0.2074(2) 0.20760(12) 0.0326(6) Uani 1 1 d .
H17P H 1.0910 0.1513 0.1793 0.039 Uiso 1 1 calc R
C18P C 0.8593(2) 0.2660(2) 0.19704(10) 0.0239(5) Uani 1 1 d .
H18P H 0.8193 0.2515 0.1612 0.029 Uiso 1 1 calc R
C1 C 0.3875(2) 0.9195(2) 0.14431(10) 0.0166(5) Uani 1 1 d .
O1 O 0.44932(15) 0.96080(14) 0.08797(6) 0.0188(3) Uani 1 1 d .
C11 C 0.3506(3) 1.0942(2) 0.06239(11) 0.0294(6) Uani 1 1 d .
H11A H 0.3985 1.1190 0.0228 0.044 Uiso 1 1 calc R
H11B H 0.3403 1.1548 0.0924 0.044 Uiso 1 1 calc R
H11C H 0.2459 1.0996 0.0546 0.044 Uiso 1 1 calc R
C2 C 0.4454(2) 0.9285(2) 0.20026(9) 0.0154(5) Uani 1 1 d .
C21 C 0.5750(2) 0.9795(2) 0.19648(10) 0.0183(5) Uani 1 1 d .
H21A H 0.6276 0.9706 0.1543 0.022 Uiso 1 1 calc R
H21B H 0.6551 0.9233 0.2279 0.022 Uiso 1 1 calc R
C22 C 0.5153(3) 1.1235(2) 0.20808(11) 0.0290(6) Uani 1 1 d .
H22A H 0.6044 1.1494 0.2052 0.044 Uiso 1 1 calc R
H22B H 0.4649 1.1331 0.2501 0.044 Uiso 1 1 calc R
H22C H 0.4383 1.1804 0.1764 0.044 Uiso 1 1 calc R
C3 C 0.3836(2) 0.8893(2) 0.26026(9) 0.0147(5) Uani 1 1 d .
C31 C 0.4399(2) 0.8996(2) 0.32204(10) 0.0226(5) Uani 1 1 d .
H31A H 0.3491 0.9630 0.3442 0.027 Uiso 1 1 calc R
H31B H 0.5195 0.9378 0.3127 0.027 Uiso 1 1 calc R
C32 C 0.5122(2) 0.7708(2) 0.36713(10) 0.0266(6) Uani 1 1 d .
H32A H 0.5439 0.7895 0.4054 0.040 Uiso 1 1 calc R
H32B H 0.6050 0.7077 0.3466 0.040 Uiso 1 1 calc R
H32C H 0.4340 0.7329 0.3782 0.040 Uiso 1 1 calc R
C4 C 0.2595(2) 0.8482(2) 0.25961(9) 0.0163(5) Uani 1 1 d .
O4 O 0.19408(15) 0.81420(13) 0.31566(6) 0.0160(3) Uani 1 1 d .
Si4 Si 0.03937(7) 0.88389(6) 0.36338(3) 0.01801(15) Uani 1 1 d .
C41 C 0.0781(3) 0.9902(2) 0.41163(10) 0.0263(6) Uani 1 1 d .
H41A H 0.1738 0.9374 0.4355 0.039 Uiso 1 1 calc R
H41B H -0.0118 1.0263 0.4408 0.039 Uiso 1 1 calc R
H41C H 0.0926 1.0630 0.3840 0.039 Uiso 1 1 calc R
C42 C -0.1423(2) 0.9881(2) 0.31910(10) 0.0280(6) Uani 1 1 d .
H42A H -0.1653 0.9342 0.2931 0.042 Uiso 1 1 calc R
H42B H -0.1264 1.0610 0.2920 0.042 Uiso 1 1 calc R
H42C H -0.2311 1.0242 0.3488 0.042 Uiso 1 1 calc R
C43 C 0.0185(2) 0.7382(2) 0.41479(10) 0.0217(5) Uani 1 1 d .
C44 C 0.0040(3) 0.6431(2) 0.37441(11) 0.0311(6) Uani 1 1 d .
H44A H 0.0993 0.6094 0.3475 0.047 Uiso 1 1 calc R
H44B H -0.0885 0.6901 0.3481 0.047 Uiso 1 1 calc R
H44C H -0.0080 0.5689 0.4018 0.047 Uiso 1 1 calc R
C45 C 0.1601(3) 0.6634(2) 0.45747(11) 0.0345(6) Uani 1 1 d .
H45A H 0.2570 0.6289 0.4315 0.052 Uiso 1 1 calc R
H45B H 0.1454 0.5897 0.4843 0.052 Uiso 1 1 calc R
H45C H 0.1683 0.7238 0.4839 0.052 Uiso 1 1 calc R
C46 C -0.1325(3) 0.7914(3) 0.45685(11) 0.0361(7) Uani 1 1 d .
H46A H -0.1237 0.8522 0.4829 0.054 Uiso 1 1 calc R
H46B H -0.1451 0.7172 0.4840 0.054 Uiso 1 1 calc R
H46C H -0.2245 0.8386 0.4303 0.054 Uiso 1 1 calc R
C4A C 0.2014(2) 0.8374(2) 0.20245(9) 0.0145(5) Uani 1 1 d .
C5 C 0.0706(2) 0.7996(2) 0.20434(10) 0.0166(5) Uani 1 1 d .
H5 H 0.0281 0.7762 0.2439 0.020 Uiso 1 1 calc R
C6 C 0.0079(2) 0.7970(2) 0.15129(10) 0.0177(5) Uani 1 1 d .
H6 H -0.0850 0.7807 0.1540 0.021 Uiso 1 1 calc R
C6A C 0.0777(2) 0.8182(2) 0.09037(9) 0.0171(5) Uani 1 1 d .
C7 C 0.0187(2) 0.8010(2) 0.03660(10) 0.0231(5) Uani 1 1 d .
H7 H -0.0739 0.7840 0.0403 0.028 Uiso 1 1 calc R
C8 C 0.0916(3) 0.8081(2) -0.02123(10) 0.0295(6) Uani 1 1 d .
H8 H 0.0501 0.7966 -0.0574 0.035 Uiso 1 1 calc R
C9 C 0.2279(3) 0.8324(2) -0.02626(10) 0.0286(6) Uani 1 1 d .
H9 H 0.2806 0.8354 -0.0661 0.034 Uiso 1 1 calc R
C10 C 0.2865(2) 0.8521(2) 0.02544(9) 0.0219(5) Uani 1 1 d .
H10 H 0.3796 0.8683 0.0208 0.026 Uiso 1 1 calc R
C10A C 0.2120(2) 0.8490(2) 0.08542(9) 0.0171(5) Uani 1 1 d .
C10B C 0.2679(2) 0.8696(2) 0.14278(9) 0.0150(5) Uani 1 1 d .

loop_
_atom_site_aniso_label
_atom_site_aniso_U_11
_atom_site_aniso_U_22
_atom_site_aniso_U_33
_atom_site_aniso_U_23
_atom_site_aniso_U_13
_atom_site_aniso_U_12
Cr1 0.01157(18) 0.0145(2) 0.01454(19) -0.00211(15) 0.00116(14) -0.00472(15)
C1A 0.0188(12) 0.0131(12) 0.0155(12) -0.0030(9) 0.0051(9) -0.0062(10)
O1A 0.0139(8) 0.0276(10) 0.0304(9) -0.0016(7) -0.0030(7) -0.0090(7)
C1B 0.0152(11) 0.0201(13) 0.0212(13) 0.0012(10) -0.0033(10) -0.0089(10)
O1B 0.0282(9) 0.0446(11) 0.0225(9) -0.0164(8) 0.0103(8) -0.0146(8)
P1 0.0131(3) 0.0152(3) 0.0148(3) -0.0023(2) -0.0007(2) -0.0050(2)
O1P 0.0213(8) 0.0158(8) 0.0147(8) -0.0017(6) -0.0013(6) -0.0078(7)
C1P 0.0182(12) 0.0174(12) 0.0164(12) -0.0009(10) 0.0040(9) -0.0052(10)
C2P 0.0373(14) 0.0247(14) 0.0177(12) -0.0034(10) -0.0011(10) -0.0151(12)
C3P 0.0555(17) 0.0253(15) 0.0292(15) -0.0054(12) 0.0124(13) -0.0244(13)
C4P 0.0395(16) 0.0262(15) 0.0339(16) 0.0115(12) 0.0095(13) -0.0066(13)
C5P 0.0326(15) 0.063(2) 0.0319(16) 0.0226(14) -0.0105(12) -0.0214(15)
C6P 0.0321(14) 0.0495(18) 0.0244(14) 0.0099(12) -0.0061(11) -0.0249(13)
O2P 0.0151(8) 0.0221(9) 0.0152(8) -0.0031(6) -0.0013(6) -0.0096(7)
C7P 0.0203(12) 0.0132(12) 0.0145(12) -0.0018(9) -0.0036(9) -0.0064(10)
C8P 0.0149(11) 0.0180(12) 0.0207(12) -0.0013(10) 0.0003(9) -0.0062(10)
C9P 0.0185(12) 0.0250(14) 0.0285(14) -0.0034(11) -0.0056(10) -0.0104(11)
C10P 0.0262(13) 0.0242(14) 0.0207(13) -0.0036(10) -0.0061(10) -0.0096(11)
C11P 0.0255(13) 0.0218(13) 0.0193(13) -0.0046(10) 0.0018(10) -0.0095(11)
C12P 0.0173(11) 0.0208(13) 0.0205(12) -0.0040(10) 0.0007(9) -0.0101(10)
O3P 0.0140(8) 0.0150(8) 0.0232(8) -0.0040(7) -0.0020(6) -0.0035(6)
C13P 0.0146(12) 0.0113(12) 0.0249(13) 0.0016(10) 0.0003(10) -0.0036(10)
C14P 0.0184(12) 0.0180(13) 0.0247(13) -0.0007(10) 0.0000(10) -0.0062(10)
C15P 0.0213(13) 0.0264(14) 0.0305(14) 0.0046(11) -0.0081(11) -0.0095(11)
C16P 0.0137(12) 0.0252(15) 0.0485(17) 0.0048(13) -0.0006(12) -0.0045(11)
C17P 0.0242(14) 0.0219(14) 0.0434(17) -0.0035(12) 0.0129(12) -0.0042(11)
C18P 0.0222(13) 0.0212(13) 0.0255(13) -0.0038(10) 0.0054(10) -0.0071(11)
C1 0.0130(11) 0.0136(12) 0.0190(12) 0.0004(9) 0.0025(9) -0.0027(9)
O1 0.0161(8) 0.0195(9) 0.0175(8) 0.0023(7) 0.0029(6) -0.0063(7)
C11 0.0287(13) 0.0243(14) 0.0290(14) 0.0077(11) -0.0003(11) -0.0086(11)
C2 0.0114(11) 0.0109(11) 0.0219(12) -0.0050(9) 0.0016(9) -0.0020(9)
C21 0.0153(11) 0.0187(12) 0.0218(12) -0.0032(10) 0.0008(9) -0.0080(10)
C22 0.0244(13) 0.0225(14) 0.0450(16) -0.0083(12) 0.0013(11) -0.0135(11)
C3 0.0117(11) 0.0127(12) 0.0181(12) -0.0046(9) 0.0010(9) -0.0027(9)
C31 0.0205(12) 0.0319(14) 0.0224(13) -0.0105(11) 0.0036(10) -0.0159(11)
C32 0.0225(13) 0.0421(16) 0.0185(12) -0.0072(11) -0.0008(10) -0.0154(12)
C4 0.0141(11) 0.0140(12) 0.0176(12) -0.0027(9) 0.0034(9) -0.0032(9)
O4 0.0141(7) 0.0214(9) 0.0129(8) -0.0040(6) 0.0031(6) -0.0078(7)
Si4 0.0149(3) 0.0232(4) 0.0159(3) -0.0049(3) 0.0032(2) -0.0077(3)
C41 0.0297(13) 0.0304(15) 0.0203(13) -0.0081(11) 0.0050(10) -0.0133(12)
C42 0.0225(13) 0.0335(15) 0.0239(13) -0.0083(11) 0.0018(10) -0.0063(11)
C43 0.0178(12) 0.0303(14) 0.0197(12) -0.0046(10) 0.0038(9) -0.0128(11)
C44 0.0369(15) 0.0315(15) 0.0319(14) -0.0077(12) 0.0055(11) -0.0209(12)
C45 0.0353(15) 0.0369(16) 0.0333(15) 0.0059(12) -0.0030(12) -0.0199(13)
C46 0.0342(15) 0.0487(18) 0.0325(15) -0.0117(13) 0.0148(12) -0.0248(14)
C4A 0.0117(11) 0.0127(12) 0.0166(12) -0.0027(9) 0.0006(9) -0.0025(9)
C5 0.0138(11) 0.0176(12) 0.0183(12) -0.0037(9) 0.0037(9) -0.0065(10)
C6 0.0124(11) 0.0173(12) 0.0224(13) -0.0035(10) -0.0006(9) -0.0048(10)
C6A 0.0123(11) 0.0155(12) 0.0192(12) -0.0013(10) -0.0021(9) -0.0014(9)
C7 0.0160(12) 0.0284(14) 0.0232(13) -0.0051(11) -0.0032(10) -0.0062(10)
C8 0.0280(13) 0.0390(16) 0.0203(13) -0.0058(11) -0.0074(10) -0.0106(12)
C9 0.0275(13) 0.0380(16) 0.0175(13) -0.0011(11) 0.0022(10) -0.0121(12)
C10 0.0211(12) 0.0284(14) 0.0170(12) -0.0011(10) 0.0007(10) -0.0117(11)
C10A 0.0146(11) 0.0146(12) 0.0180(12) -0.0004(9) -0.0030(9) -0.0020(9)
C10B 0.0113(11) 0.0131(12) 0.0167(12) -0.0014(9) 0.0011(9) -0.0015(9)

loop_
_atom_type_symbol
_atom_type_description
_atom_type_scat_dispersion_real
_atom_type_scat_dispersion_imag
_atom_type_scat_source
C C 0.0033 0.0016 'International Tables Vol C Tables 4.2.6.8 and 6.1.1.4'
H H 0.0000 0.0000 'International Tables Vol C Tables 4.2.6.8 and 6.1.1.4'
O O 0.0106 0.0060 'International Tables Vol C Tables 4.2.6.8 and 6.1.1.4'
Si Si 0.0817 0.0704 'International Tables Vol C Tables 4.2.6.8 and 6.1.1.4'
P P 0.1023 0.0942 'International Tables Vol C Tables 4.2.6.8 and 6.1.1.4'
Cr Cr 0.3209 0.6236 'International Tables Vol C Tables 4.2.6.8 and 6.1.1.4'

loop_
_geom_angle_atom_site_label_1
_geom_angle_atom_site_label_2
_geom_angle_atom_site_label_3
_geom_angle
C1A Cr1 C1B 84.80(9)
C1A Cr1 C1 112.59(8)
C1B Cr1 C1 89.38(8)
C1A Cr1 C2 86.20(8)
C1B Cr1 C2 113.44(8)
C1 Cr1 C2 37.18(8)
C1A Cr1 P1 93.23(6)
C1B Cr1 P1 90.54(7)
C1 Cr1 P1 154.05(6)
C2 Cr1 P1 155.81(5)
C1A Cr1 C3 88.31(8)
C1B Cr1 C3 151.05(8)
C1 Cr1 C3 67.48(7)
C2 Cr1 C3 37.89(7)
P1 Cr1 C3 117.94(5)
C1A Cr1 C10B 150.40(8)
C1B Cr1 C10B 91.61(8)
C1 Cr1 C10B 37.87(7)
C2 Cr1 C10B 68.31(8)
P1 Cr1 C10B 116.21(5)
C3 Cr1 C10B 80.74(8)
C1A Cr1 C4 117.57(8)
C1B Cr1 C4 156.89(9)
C1 Cr1 C4 77.05(7)
C2 Cr1 C4 65.65(7)
P1 Cr1 C4 93.66(5)
C3 Cr1 C4 36.15(7)
C10B Cr1 C4 66.20(7)
C1A Cr1 C4A 153.52(8)
C1B Cr1 C4A 121.00(8)
C1 Cr1 C4A 65.69(7)
C2 Cr1 C4A 78.22(7)
P1 Cr1 C4A 92.45(5)
C3 Cr1 C4A 66.27(7)
C10B Cr1 C4A 36.60(6)
C4 Cr1 C4A 36.18(7)
O1A C1A Cr1 173.49(17)
O1B C1B Cr1 176.24(18)
O1P P1 O2P 97.31(7)
O1P P1 O3P 101.87(7)
O2P P1 O3P 94.60(7)
O1P P1 Cr1 115.12(6)
O2P P1 Cr1 120.91(6)
O3P P1 Cr1 122.26(5)
C1P O1P P1 128.06(13)
C2P C1P C6P 121.2(2)
C2P C1P O1P 122.7(2)
C6P C1P O1P 115.97(19)
C1P C2P C3P 118.8(2)
C1P C2P H2P 120.6
C3P C2P H2P 120.6
C4P C3P C2P 120.8(2)
C4P C3P H3P 119.6
C2P C3P H3P 119.6
C5P C4P C3P 119.7(2)
C5P C4P H4P 120.1
C3P C4P H4P 120.1
C4P C5P C6P 120.2(3)
C4P C5P H5P 119.9
C6P C5P H5P 119.9
C1P C6P C5P 119.3(2)
C1P C6P H6P 120.4
C5P C6P H6P 120.4
C7P O2P P1 128.23(11)
C8P C7P C12P 120.7(2)
C8P C7P O2P 115.32(17)
C12P C7P O2P 123.97(18)
C9P C8P C7P 119.67(19)
C9P C8P H8P 120.2
C7P C8P H8P 120.2
C8P C9P C10P 120.4(2)
C8P C9P H9P 119.8
C10P C9P H9P 119.8
C11P C10P C9P 119.1(2)
C11P C10P H10P 120.4
C9P C10P H10P 120.4
C10P C11P C12P 121.31(19)
C10P C11P H11P 119.3
C12P C11P H11P 119.3
C7P C12P C11P 118.77(19)
C7P C12P H12P 120.6
C11P C12P H12P 120.6
C13P O3P P1 127.57(13)
C14P C13P C18P 121.0(2)
C14P C13P O3P 122.92(18)
C18P C13P O3P 116.0(2)
C13P C14P C15P 119.0(2)
C13P C14P H14P 120.5
C15P C14P H14P 120.5
C16P C15P C14P 120.5(2)
C16P C15P H15P 119.7
C14P C15P H15P 119.7
C15P C16P C17P 120.1(2)
C15P C16P H16P 119.9
C17P C16P H16P 119.9
C16P C17P C18P 120.2(2)
C16P C17P H17P 119.9
C18P C17P H17P 119.9
C13P C18P C17P 119.1(2)
C13P C18P H18P 120.4
C17P C18P H18P 120.4
O1 C1 C2 117.73(17)
O1 C1 C10B 119.18(19)
C2 C1 C10B 123.09(17)
O1 C1 Cr1 129.01(13)
C2 C1 Cr1 71.70(12)
C10B C1 Cr1 73.38(11)
C1 O1 C11 112.30(15)
O1 C11 H11A 109.5
O1 C11 H11B 109.5
H11A C11 H11B 109.5
O1 C11 H11C 109.5
H11A C11 H11C 109.5
H11B C11 H11C 109.5
C1 C2 C3 120.22(18)
C1 C2 C21 118.79(17)
C3 C2 C21 120.99(19)
C1 C2 Cr1 71.12(12)
C3 C2 Cr1 72.89(11)
C21 C2 Cr1 127.94(14)
C2 C21 C22 113.84(17)
C2 C21 H21A 108.8
C22 C21 H21A 108.8
C2 C21 H21B 108.8
C22 C21 H21B 108.8
H21A C21 H21B 107.7
C21 C22 H22A 109.5
C21 C22 H22B 109.5
H22A C22 H22B 109.5
C21 C22 H22C 109.5
H22A C22 H22C 109.5
H22B C22 H22C 109.5
C4 C3 C2 117.39(19)
C4 C3 C31 120.18(17)
C2 C3 C31 122.30(17)
C4 C3 Cr1 73.98(12)
C2 C3 Cr1 69.22(11)
C31 C3 Cr1 130.89(14)
C3 C31 C32 116.70(19)
C3 C31 H31A 108.1
C32 C31 H31A 108.1
C3 C31 H31B 108.1
C32 C31 H31B 108.1
H31A C31 H31B 107.3
C31 C32 H32A 109.5
C31 C32 H32B 109.5
H32A C32 H32B 109.5
C31 C32 H32C 109.5
H32A C32 H32C 109.5
H32B C32 H32C 109.5
O4 C4 C3 119.20(19)
O4 C4 C4A 118.38(17)
C3 C4 C4A 122.40(17)
O4 C4 Cr1 130.89(14)
C3 C4 Cr1 69.87(11)
C4A C4 Cr1 72.28(11)
C4 O4 Si4 138.57(13)
O4 Si4 C42 112.00(9)
O4 Si4 C41 110.80(9)
C42 Si4 C41 107.84(11)
O4 Si4 C43 103.93(8)
C42 Si4 C43 111.56(10)
C41 Si4 C43 110.74(10)
Si4 C41 H41A 109.5
Si4 C41 H41B 109.5
H41A C41 H41B 109.5
Si4 C41 H41C 109.5
H41A C41 H41C 109.5
H41B C41 H41C 109.5
Si4 C42 H42A 109.5
Si4 C42 H42B 109.5
H42A C42 H42B 109.5
Si4 C42 H42C 109.5
H42A C42 H42C 109.5
H42B C42 H42C 109.5
C44 C43 C45 109.4(2)
C44 C43 C46 109.13(18)
C45 C43 C46 108.39(18)
C44 C43 Si4 110.59(15)
C45 C43 Si4 111.03(14)
C46 C43 Si4 108.27(16)
C43 C44 H44A 109.5
C43 C44 H44B 109.5
H44A C44 H44B 109.5
C43 C44 H44C 109.5
H44A C44 H44C 109.5
H44B C44 H44C 109.5
C43 C45 H45A 109.5
C43 C45 H45B 109.5
H45A C45 H45B 109.5
C43 C45 H45C 109.5
H45A C45 H45C 109.5
H45B C45 H45C 109.5
C43 C46 H46A 109.5
C43 C46 H46B 109.5
H46A C46 H46B 109.5
C43 C46 H46C 109.5
H46A C46 H46C 109.5
H46B C46 H46C 109.5
C4 C4A C10B 120.43(17)
C4 C4A C5 120.15(17)
C10B C4A C5 119.36(19)
C4 C4A Cr1 71.55(11)
C10B C4A Cr1 69.52(11)
C5 C4A Cr1 134.47(15)
C6 C5 C4A 121.13(18)
C6 C5 H5 119.4
C4A C5 H5 119.4
C5 C6 C6A 121.69(19)
C5 C6 H6 119.2
C6A C6 H6 119.2
C7 C6A C10A 120.18(18)
C7 C6A C6 119.94(19)
C10A C6A C6 119.8(2)
C8 C7 C6A 121.3(2)
C8 C7 H7 119.3
C6A C7 H7 119.3
C7 C8 C9 119.0(2)
C7 C8 H8 120.5
C9 C8 H8 120.5
C10 C9 C8 120.9(2)
C10 C9 H9 119.6
C8 C9 H9 119.6
C9 C10 C10A 121.6(2)
C9 C10 H10 119.2
C10A C10 H10 119.2
C10 C10A C6A 116.9(2)
C10 C10A C10B 124.57(18)
C6A C10A C10B 118.49(17)
C4A C10B C1 116.26(19)
C4A C10B C10A 118.73(17)
C1 C10B C10A 125.00(17)
C4A C10B Cr1 73.88(11)
C1 C10B Cr1 68.74(11)
C10A C10B Cr1 126.97(14)

loop_
_geom_bond_atom_site_label_1
_geom_bond_atom_site_label_2
_geom_bond_distance
Cr1 C1A 1.818(2)
Cr1 C1B 1.826(2)
Cr1 C1 2.190(2)
Cr1 C2 2.198(2)
Cr1 P1 2.2088(6)
Cr1 C3 2.247(2)
Cr1 C10B 2.252(2)
Cr1 C4 2.2998(19)
Cr1 C4A 2.3094(19)
Cr1 Ar 1.740(1)
C1A O1A 1.169(2)
C1B O1B 1.160(2)
P1 O1P 1.6233(14)
P1 O2P 1.6269(14)
P1 O3P 1.6320(14)
O1P C1P 1.405(2)
C1P C2P 1.369(3)
C1P C6P 1.375(3)
C2P C3P 1.389(3)
C2P H2P 0.9500
C3P C4P 1.375(3)
C3P H3P 0.9500
C4P C5P 1.370(4)
C4P H4P 0.9500
C5P C6P 1.392(3)
C5P H5P 0.9500
C6P H6P 0.9500
O2P C7P 1.394(2)
C7P C8P 1.383(3)
C7P C12P 1.385(3)
C8P C9P 1.381(3)
C8P H8P 0.9500
C9P C10P 1.388(3)
C9P H9P 0.9500
C10P C11P 1.378(3)
C10P H10P 0.9500
C11P C12P 1.385(3)
C11P H11P 0.9500
C12P H12P 0.9500
O3P C13P 1.388(2)
C13P C14P 1.381(3)
C13P C18P 1.386(3)
C14P C15P 1.388(3)
C14P H14P 0.9500
C15P C16P 1.376(3)
C15P H15P 0.9500
C16P C17P 1.379(3)
C16P H16P 0.9500
C17P C18P 1.389(3)
C17P H17P 0.9500
C18P H18P 0.9500
C1 O1 1.389(2)
C1 C2 1.399(3)
C1 C10B 1.443(3)
O1 C11 1.440(2)
C11 H11A 0.9800
C11 H11B 0.9800
C11 H11C 0.9800
C2 C3 1.444(3)
C2 C21 1.525(3)
C21 C22 1.526(3)
C21 H21A 0.9900
C21 H21B 0.9900
C22 H22A 0.9800
C22 H22B 0.9800
C22 H22C 0.9800
C3 C4 1.411(3)
C3 C31 1.512(3)
C31 C32 1.533(3)
C31 H31A 0.9900
C31 H31B 0.9900
C32 H32A 0.9800
C32 H32B 0.9800
C32 H32C 0.9800
C4 O4 1.372(2)
C4 C4A 1.431(3)
O4 Si4 1.6682(13)
Si4 C42 1.855(2)
Si4 C41 1.856(2)
Si4 C43 1.891(2)
C41 H41A 0.9800
C41 H41B 0.9800
C41 H41C 0.9800
C42 H42A 0.9800
C42 H42B 0.9800
C42 H42C 0.9800
C43 C44 1.531(3)
C43 C45 1.532(3)
C43 C46 1.546(3)
C44 H44A 0.9800
C44 H44B 0.9800
C44 H44C 0.9800
C45 H45A 0.9800
C45 H45B 0.9800
C45 H45C 0.9800
C46 H46A 0.9800
C46 H46B 0.9800
C46 H46C 0.9800
C4A C10B 1.433(3)
C4A C5 1.440(3)
C5 C6 1.340(3)
C5 H5 0.9500
C6 C6A 1.438(3)
C6 H6 0.9500
C6A C7 1.399(3)
C6A C10A 1.420(3)
C7 C8 1.369(3)
C7 H7 0.9500
C8 C9 1.395(3)
C8 H8 0.9500
C9 C10 1.370(3)
C9 H9 0.9500
C10 C10A 1.410(3)
C10 H10 0.9500
C10A C10B 1.469(3)

loop_
_geom_torsion_atom_site_label_1
_geom_torsion_atom_site_label_2
_geom_torsion_atom_site_label_3
_geom_torsion_atom_site_label_4
_geom_torsion
C1B Cr1 C1A O1A 85.4(16)
C1 Cr1 C1A O1A -1.8(16)
C2 Cr1 C1A O1A -28.6(16)
P1 Cr1 C1A O1A 175.6(16)
C3 Cr1 C1A O1A -66.5(16)
C10B Cr1 C1A O1A 1.3(17)
C4 Cr1 C1A O1A -88.5(16)
C4A Cr1 C1A O1A -82.3(16)
C1A Cr1 C1B O1B -37(3)
C1 Cr1 C1B O1B 76(3)
C2 Cr1 C1B O1B 46(3)
P1 Cr1 C1B O1B -130(3)
C3 Cr1 C1B O1B 40(3)
C10B Cr1 C1B O1B 113(3)
C4 Cr1 C1B O1B 129(3)
C4A Cr1 C1B O1B 136(3)
C1A Cr1 P1 O1P 72.72(9)
C1B Cr1 P1 O1P 157.54(9)
C1 Cr1 P1 O1P -112.75(14)
C2 Cr1 P1 O1P -15.20(15)
C3 Cr1 P1 O1P -17.07(9)
C10B Cr1 P1 O1P -110.40(8)
C4 Cr1 P1 O1P -45.19(8)
C4A Cr1 P1 O1P -81.40(8)
C1A Cr1 P1 O2P -170.89(9)
C1B Cr1 P1 O2P -86.07(9)
C1 Cr1 P1 O2P 3.64(15)
C2 Cr1 P1 O2P 101.19(15)
C3 Cr1 P1 O2P 99.32(9)
C10B Cr1 P1 O2P 5.99(9)
C4 Cr1 P1 O2P 71.20(8)
C4A Cr1 P1 O2P 34.99(8)
C1A Cr1 P1 O3P -51.65(9)
C1B Cr1 P1 O3P 33.17(9)
C1 Cr1 P1 O3P 122.88(14)
C2 Cr1 P1 O3P -139.57(15)
C3 Cr1 P1 O3P -141.45(9)
C10B Cr1 P1 O3P 125.23(9)
C4 Cr1 P1 O3P -169.56(9)
C4A Cr1 P1 O3P 154.23(8)
O2P P1 O1P C1P 62.56(16)
O3P P1 O1P C1P -33.73(17)
Cr1 P1 O1P C1P -168.23(14)
P1 O1P C1P C2P -53.0(3)
P1 O1P C1P C6P 131.05(18)
C6P C1P C2P C3P -1.6(3)
O1P C1P C2P C3P -177.31(18)
C1P C2P C3P C4P 0.4(3)
C2P C3P C4P C5P 0.9(4)
C3P C4P C5P C6P -1.0(4)
C2P C1P C6P C5P 1.4(3)
O1P C1P C6P C5P 177.4(2)
C4P C5P C6P C1P -0.1(4)
O1P P1 O2P C7P -172.14(16)
O3P P1 O2P C7P -69.53(16)
Cr1 P1 O2P C7P 62.71(17)
P1 O2P C7P C8P -165.24(14)
P1 O2P C7P C12P 16.3(3)
C12P C7P C8P C9P 0.0(3)
O2P C7P C8P C9P -178.60(19)
C7P C8P C9P C10P -0.8(3)
C8P C9P C10P C11P 1.1(3)
C9P C10P C11P C12P -0.5(3)
C8P C7P C12P C11P 0.6(3)
O2P C7P C12P C11P 179.05(19)
C10P C11P C12P C7P -0.4(3)
O1P P1 O3P C13P -76.77(16)
O2P P1 O3P C13P -175.24(15)
Cr1 P1 O3P C13P 53.45(17)
P1 O3P C13P C14P 38.8(3)
P1 O3P C13P C18P -144.73(15)
C18P C13P C14P C15P -1.2(3)
O3P C13P C14P C15P 175.03(17)
C13P C14P C15P C16P -0.3(3)
C14P C15P C16P C17P 1.2(3)
C15P C16P C17P C18P -0.5(3)
C14P C13P C18P C17P 1.9(3)
O3P C13P C18P C17P -174.57(18)
C16P C17P C18P C13P -1.1(3)
C1A Cr1 C1 O1 63.1(2)
C1B Cr1 C1 O1 -20.99(19)
C2 Cr1 C1 O1 111.3(2)
P1 Cr1 C1 O1 -110.97(17)
C3 Cr1 C1 O1 141.2(2)
C10B Cr1 C1 O1 -114.4(2)
C4 Cr1 C1 O1 177.9(2)
C4A Cr1 C1 O1 -145.7(2)
C1A Cr1 C1 C2 -48.15(13)
C1B Cr1 C1 C2 -132.26(12)
P1 Cr1 C1 C2 137.77(12)
C3 Cr1 C1 C2 29.89(10)
C10B Cr1 C1 C2 134.33(17)
C4 Cr1 C1 C2 66.60(11)
C4A Cr1 C1 C2 102.99(12)
C1A Cr1 C1 C10B 177.52(12)
C1B Cr1 C1 C10B 93.41(13)
C2 Cr1 C1 C10B -134.33(17)
P1 Cr1 C1 C10B 3.4(2)
C3 Cr1 C1 C10B -104.44(12)
C4 Cr1 C1 C10B -67.73(12)
C4A Cr1 C1 C10B -31.34(11)
C2 C1 O1 C11 -97.3(2)
C10B C1 O1 C11 82.6(2)
Cr1 C1 O1 C11 174.42(16)
O1 C1 C2 C3 178.89(17)
C10B C1 C2 C3 -1.1(3)
Cr1 C1 C2 C3 -56.00(17)
O1 C1 C2 C21 -1.5(3)
C10B C1 C2 C21 178.51(18)
Cr1 C1 C2 C21 123.61(18)
O1 C1 C2 Cr1 -125.11(17)
C10B C1 C2 Cr1 54.90(19)
C1A Cr1 C2 C1 136.43(12)
C1B Cr1 C2 C1 53.77(13)
P1 Cr1 C2 C1 -134.14(13)
C3 Cr1 C2 C1 -131.45(16)
C10B Cr1 C2 C1 -28.20(11)
C4 Cr1 C2 C1 -100.94(12)
C4A Cr1 C2 C1 -65.11(11)
C1A Cr1 C2 C3 -92.13(12)
C1B Cr1 C2 C3 -174.78(12)
C1 Cr1 C2 C3 131.45(16)
P1 Cr1 C2 C3 -2.7(2)
C10B Cr1 C2 C3 103.24(12)
C4 Cr1 C2 C3 30.50(11)
C4A Cr1 C2 C3 66.34(11)
C1A Cr1 C2 C21 24.17(18)
C1B Cr1 C2 C21 -58.5(2)
C1 Cr1 C2 C21 -112.3(2)
P1 Cr1 C2 C21 113.61(17)
C3 Cr1 C2 C21 116.3(2)
C10B Cr1 C2 C21 -140.46(19)
C4 Cr1 C2 C21 146.8(2)
C4A Cr1 C2 C21 -177.36(19)
C1 C2 C21 C22 101.7(2)
C3 C2 C21 C22 -78.7(2)
Cr1 C2 C21 C22 -170.55(15)
C1 C2 C3 C4 -2.9(3)
C21 C2 C3 C4 177.50(18)
Cr1 C2 C3 C4 -58.06(17)
C1 C2 C3 C31 -178.79(19)
C21 C2 C3 C31 1.6(3)
Cr1 C2 C3 C31 126.05(19)
C1 C2 C3 Cr1 55.16(17)
C21 C2 C3 Cr1 -124.44(18)
C1A Cr1 C3 C4 -145.64(13)
C1B Cr1 C3 C4 138.30(17)
C1 Cr1 C3 C4 99.01(13)
C2 Cr1 C3 C4 128.38(17)
P1 Cr1 C3 C4 -52.87(13)
C10B Cr1 C3 C4 61.97(12)
C4A Cr1 C3 C4 26.74(11)
C1A Cr1 C3 C2 85.99(12)
C1B Cr1 C3 C2 9.9(2)
C1 Cr1 C3 C2 -29.37(11)
P1 Cr1 C3 C2 178.75(10)
C10B Cr1 C3 C2 -66.41(12)
C4 Cr1 C3 C2 -128.38(17)
C4A Cr1 C3 C2 -101.64(12)
C1A Cr1 C3 C31 -29.32(17)
C1B Cr1 C3 C31 -105.4(2)
C1 Cr1 C3 C31 -144.68(18)
C2 Cr1 C3 C31 -115.3(2)
P1 Cr1 C3 C31 63.44(18)
C10B Cr1 C3 C31 178.28(18)
C4 Cr1 C3 C31 116.3(2)
C4A Cr1 C3 C31 143.05(18)
C4 C3 C31 C32 63.3(3)
C2 C3 C31 C32 -120.9(2)
Cr1 C3 C31 C32 -31.3(2)
C2 C3 C4 O4 -177.93(17)
C31 C3 C4 O4 -1.9(3)
Cr1 C3 C4 O4 126.44(18)
C2 C3 C4 C4A 3.7(3)
C31 C3 C4 C4A 179.69(19)
Cr1 C3 C4 C4A -51.93(18)
C2 C3 C4 Cr1 55.64(16)
C31 C3 C4 Cr1 -128.38(19)
C1A Cr1 C4 O4 -72.2(2)
C1B Cr1 C4 O4 123.4(2)
C1 Cr1 C4 O4 178.9(2)
C2 Cr1 C4 O4 -143.6(2)
P1 Cr1 C4 O4 23.40(19)
C3 Cr1 C4 O4 -111.7(2)
C10B Cr1 C4 O4 140.5(2)
C4A Cr1 C4 O4 112.5(2)
C1A Cr1 C4 C3 39.53(14)
C1B Cr1 C4 C3 -124.9(2)
C1 Cr1 C4 C3 -69.41(12)
C2 Cr1 C4 C3 -31.90(12)
P1 Cr1 C4 C3 135.11(11)
C10B Cr1 C4 C3 -107.79(13)
C4A Cr1 C4 C3 -135.75(17)
C1A Cr1 C4 C4A 175.28(11)
C1B Cr1 C4 C4A 10.9(3)
C1 Cr1 C4 C4A 66.34(12)
C2 Cr1 C4 C4A 103.85(12)
P1 Cr1 C4 C4A -89.15(11)
C3 Cr1 C4 C4A 135.75(17)
C10B Cr1 C4 C4A 27.95(11)
C3 C4 O4 Si4 96.1(2)
C4A C4 O4 Si4 -85.4(3)
Cr1 C4 O4 Si4 -176.02(10)
C4 O4 Si4 C42 41.8(2)
C4 O4 Si4 C41 -78.7(2)
C4 O4 Si4 C43 162.3(2)
O4 Si4 C43 C44 -55.03(16)
C42 Si4 C43 C44 65.84(17)
C41 Si4 C43 C44 -174.05(15)
O4 Si4 C43 C45 66.59(17)
C42 Si4 C43 C45 -172.55(16)
C41 Si4 C43 C45 -52.44(18)
O4 Si4 C43 C46 -174.54(15)
C42 Si4 C43 C46 -53.68(18)
C41 Si4 C43 C46 66.44(18)
O4 C4 C4A C10B -178.89(17)
C3 C4 C4A C10B -0.5(3)
Cr1 C4 C4A C10B -51.41(17)
O4 C4 C4A C5 3.8(3)
C3 C4 C4A C5 -177.78(19)
Cr1 C4 C4A C5 131.32(19)
O4 C4 C4A Cr1 -127.48(18)
C3 C4 C4A Cr1 50.90(18)
C1A Cr1 C4A C4 -9.4(2)
C1B Cr1 C4A C4 -175.04(12)
C1 Cr1 C4A C4 -101.62(13)
C2 Cr1 C4A C4 -64.63(12)
P1 Cr1 C4A C4 92.85(11)
C3 Cr1 C4A C4 -26.72(11)
C10B Cr1 C4A C4 -134.00(18)
C1A Cr1 C4A C10B 124.58(18)
C1B Cr1 C4A C10B -41.05(15)
C1 Cr1 C4A C10B 32.38(13)
C2 Cr1 C4A C10B 69.36(12)
P1 Cr1 C4A C10B -133.16(12)
C3 Cr1 C4A C10B 107.28(13)
C4 Cr1 C4A C10B 134.00(18)
C1A Cr1 C4A C5 -123.9(2)
C1B Cr1 C4A C5 70.5(2)
C1 Cr1 C4A C5 143.9(2)
C2 Cr1 C4A C5 -179.1(2)
P1 Cr1 C4A C5 -21.6(2)
C3 Cr1 C4A C5 -141.2(2)
C10B Cr1 C4A C5 111.5(3)
C4 Cr1 C4A C5 -114.5(2)
C4 C4A C5 C6 175.8(2)
C10B C4A C5 C6 -1.5(3)
Cr1 C4A C5 C6 -91.0(3)
C4A C5 C6 C6A 6.5(3)
C5 C6 C6A C7 173.3(2)
C5 C6 C6A C10A -3.0(3)
C10A C6A C7 C8 2.6(3)
C6 C6A C7 C8 -173.7(2)
C6A C7 C8 C9 0.3(3)
C7 C8 C9 C10 -1.5(4)
C8 C9 C10 C10A -0.2(4)
C9 C10 C10A C6A 2.9(3)
C9 C10 C10A C10B -179.8(2)
C7 C6A C10A C10 -4.0(3)
C6 C6A C10A C10 172.26(19)
C7 C6A C10A C10B 178.47(19)
C6 C6A C10A C10B -5.2(3)
C4 C4A C10B C1 -3.4(3)
C5 C4A C10B C1 173.91(18)
Cr1 C4A C10B C1 -55.71(16)
C4 C4A C10B C10A 176.07(18)
C5 C4A C10B C10A -6.6(3)
Cr1 C4A C10B C10A 123.75(18)
C4 C4A C10B Cr1 52.32(18)
C5 C4A C10B Cr1 -130.39(18)
O1 C1 C10B C4A -175.76(17)
C2 C1 C10B C4A 4.2(3)
Cr1 C1 C10B C4A 58.39(16)
O1 C1 C10B C10A 4.8(3)
C2 C1 C10B C10A -175.18(19)
Cr1 C1 C10B C10A -121.0(2)
O1 C1 C10B Cr1 125.85(18)
C2 C1 C10B Cr1 -54.16(18)
C10 C10A C10B C4A -167.41(19)
C6A C10A C10B C4A 9.9(3)
C10 C10A C10B C1 12.0(3)
C6A C10A C10B C1 -170.74(19)
C10 C10A C10B Cr1 -76.5(2)
C6A C10A C10B Cr1 100.8(2)
C1A Cr1 C10B C4A -131.99(17)
C1B Cr1 C10B C4A 145.73(13)
C1 Cr1 C10B C4A -127.35(18)
C2 Cr1 C10B C4A -99.62(13)
P1 Cr1 C10B C4A 54.33(13)
C3 Cr1 C10B C4A -62.34(12)
C4 Cr1 C10B C4A -27.65(12)
C1A Cr1 C10B C1 -4.6(2)
C1B Cr1 C10B C1 -86.93(13)
C2 Cr1 C10B C1 27.73(11)
P1 Cr1 C10B C1 -178.33(10)
C3 Cr1 C10B C1 65.01(12)
C4 Cr1 C10B C1 99.69(13)
C4A Cr1 C10B C1 127.35(18)
C1A Cr1 C10B C10A 113.9(2)
C1B Cr1 C10B C10A 31.60(17)
C1 Cr1 C10B C10A 118.5(2)
C2 Cr1 C10B C10A 146.26(17)
P1 Cr1 C10B C10A -59.80(16)
C3 Cr1 C10B C10A -176.47(17)
C4 Cr1 C10B C10A -141.78(18)
C4A Cr1 C10B C10A -114.1(2)
